data_7101700
loop_
_publ_author_name
'Benanti, Travis L'
'Saejueng, Pranorm'
'Venkataraman, D'

_publ_section_title
;
 Segregated assemblies in bridged electron-rich and electron-poor
 pi-conjugated moieties.
;
_journal_issue 7
_journal_name_full 'Chemical communications (Cambridge, England)'
_journal_page_first 692
_journal_page_last 694
_journal_paper_doi 10.1039/b610565c
_journal_year 2007
_chemical_compound_source 'synthesis as described'
_chemical_formula_sum 'C26 H21 N O4'
_chemical_formula_weight 411.44
_chemical_name_systematic
;
?
;
_space_group_IT_number 14
_symmetry_cell_setting monoclinic
_symmetry_Int_Tables_number 14
_symmetry_space_group_name_Hall '-P 2ybc'
_symmetry_space_group_name_H-M 'P 1 21/c 1'
_atom_sites_solution_hydrogens geom
_atom_sites_solution_primary direct
_atom_sites_solution_secondary difmap
_audit_conform_dict_location ftp://ftp.iucr.org/pub/cif_core.dic
_audit_conform_dict_name cif_core.dic
_audit_conform_dict_version 2.3
_audit_creation_date 2006-10-16T08:09:21-00:00
_audit_creation_method 'WinGX routine CIF_UPDATE'
_cell_angle_alpha 90.000(5)
_cell_angle_beta 96.673(5)
_cell_angle_gamma 90.000(5)
_cell_formula_units_Z 4
_cell_length_a 12.140(5)
_cell_length_b 5.718(5)
_cell_length_c 29.183(5)
_cell_measurement_reflns_used 3593
_cell_measurement_temperature 293
_cell_measurement_theta_max 25.028
_cell_measurement_theta_min 0.998
_cell_measurement_wavelength 0.71073
_cell_volume 2012(2)
_computing_cell_refinement 'HKL Scalepack (Otwinowski & Minor 1997)'
_computing_data_collection 'Collect (Bruker AXS BV, 1997-2004)'
_computing_data_reduction 'HKL Denzo and Scalepack (Otwinowski & Minor 1997)'
_computing_molecular_graphics 'Ortep-3 for Windows (Farrugia, 1997)'
_computing_publication_material 'WinGX publication routines (Farrugia, 1999)'
_computing_structure_refinement 'SHELXL-97 (Sheldrick, 1997)'
_computing_structure_solution 'SIR97 (Giacovazzo et al, 1997)'
_diffrn_ambient_temperature 293
_diffrn_detector 'CCD plate'
_diffrn_detector_area_resol_mean 9
_diffrn_measured_fraction_theta_full 0.988
_diffrn_measured_fraction_theta_max 0.988
_diffrn_measurement_device '95mm CCD camera on \k-goniostat'
_diffrn_measurement_device_type KappaCCD
_diffrn_measurement_method 'CCD rotation images, thick slices'
_diffrn_orient_matrix_type 'by Bruker AXS Collect from scalepack cell'
_diffrn_orient_matrix_UB_11 0.56212E-1
_diffrn_orient_matrix_UB_12 0.653863E-1
_diffrn_orient_matrix_UB_13 -0.189762E-1
_diffrn_orient_matrix_UB_21 0.609435E-1
_diffrn_orient_matrix_UB_22 -0.650786E-1
_diffrn_orient_matrix_UB_23 0.223758E-1
_diffrn_orient_matrix_UB_31 -0.19561E-2
_diffrn_orient_matrix_UB_32 -0.148568
_diffrn_orient_matrix_UB_33 -0.181531E-1
_diffrn_radiation_monochromator graphite
_diffrn_radiation_probe x-ray
_diffrn_radiation_type MoK\a
_diffrn_radiation_wavelength 0.71069
_diffrn_reflns_av_R_equivalents 0.0204
_diffrn_reflns_av_unetI/netI 0.031
_diffrn_reflns_limit_h_max 14
_diffrn_reflns_limit_h_min -14
_diffrn_reflns_limit_k_max 6
_diffrn_reflns_limit_k_min -6
_diffrn_reflns_limit_l_max 34
_diffrn_reflns_limit_l_min -34
_diffrn_reflns_number 6298
_diffrn_reflns_theta_full 25.03
_diffrn_reflns_theta_max 25.03
_diffrn_reflns_theta_min 3.11
_diffrn_source 'Enraf Nonius FR590'
_exptl_absorpt_coefficient_mu 0.092
_exptl_absorpt_correction_type none
_exptl_crystal_colour yellow
_exptl_crystal_density_diffrn 1.358
_exptl_crystal_density_method 'not measured'
_exptl_crystal_description needle
_exptl_crystal_F_000 864
_exptl_crystal_size_max 0.6
_exptl_crystal_size_mid 0.3
_exptl_crystal_size_min 0.2
_refine_diff_density_max 0.151
_refine_diff_density_min -0.223
_refine_diff_density_rms 0.052
_refine_ls_extinction_method none
_refine_ls_goodness_of_fit_ref 1.038
_refine_ls_hydrogen_treatment noref
_refine_ls_matrix_type full
_refine_ls_number_parameters 280
_refine_ls_number_reflns 3513
_refine_ls_number_restraints 0
_refine_ls_restrained_S_all 1.038
_refine_ls_R_factor_all 0.0655
_refine_ls_R_factor_gt 0.0429
_refine_ls_shift/su_max 0
_refine_ls_shift/su_mean 0
_refine_ls_structure_factor_coef Fsqd
_refine_ls_weighting_details 'calc w=1/[\s^2^(Fo^2^)+(0.0641P)^2^+0.2006P] where P=(Fo^2^+2Fc^2^)/3'
_refine_ls_weighting_scheme calc
_refine_ls_wR_factor_gt 0.1065
_refine_ls_wR_factor_ref 0.1211
_reflns_number_gt 2508
_reflns_number_total 3513
_reflns_threshold_expression >2sigma(I)
_cod_data_source_file b610565c.txt
_cod_data_source_block struct_615876
_cod_original_formula_sum 'C26 H21 N1 O4'
_cod_database_code 7101700

loop_
_symmetry_equiv_pos_as_xyz
'x, y, z'
'-x, y+1/2, -z+1/2'
'-x, -y, -z'
'x, -y-1/2, z-1/2'

loop_
_atom_site_label
_atom_site_type_symbol
_atom_site_fract_x
_atom_site_fract_y
_atom_site_fract_z
_atom_site_U_iso_or_equiv
_atom_site_adp_type
_atom_site_occupancy
_atom_site_symmetry_multiplicity
_atom_site_calc_flag
_atom_site_refinement_flags
C1 C 0.17147(13) 0.1237(3) 0.29394(5) 0.0502(4) Uani 1 1 d .
C2 C 0.08145(13) -0.0199(3) 0.29320(5) 0.0494(4) Uani 1 1 d .
H2 H 0.0775 -0.1549 0.2753 0.059 Uiso 1 1 calc R
C3 C -0.09915(13) -0.1102(3) 0.32083(6) 0.0583(4) Uani 1 1 d .
H3 H -0.1044 -0.2474 0.3036 0.07 Uiso 1 1 calc R
C4 C -0.18169(15) -0.0539(4) 0.34680(7) 0.0712(6) Uani 1 1 d .
H4 H -0.2423 -0.1532 0.3472 0.085 Uiso 1 1 calc R
C5 C -0.17610(16) 0.1508(4) 0.37278(7) 0.0729(6) Uani 1 1 d .
H5 H -0.2327 0.1878 0.3904 0.087 Uiso 1 1 calc R
C6 C -0.08785(16) 0.2966(3) 0.37229(6) 0.0648(5) Uani 1 1 d .
H6 H -0.0848 0.4334 0.3896 0.078 Uiso 1 1 calc R
C7 C 0.09334(15) 0.3890(3) 0.34504(6) 0.0613(5) Uani 1 1 d .
H7 H 0.0981 0.5273 0.3619 0.074 Uiso 1 1 calc R
C8 C 0.17670(14) 0.3305(3) 0.32014(6) 0.0598(5) Uani 1 1 d .
H8 H 0.238 0.4282 0.3204 0.072 Uiso 1 1 calc R
C9 C -0.00621(12) 0.0354(3) 0.31958(5) 0.0461(4) Uani 1 1 d .
C10 C -0.00078(13) 0.2437(3) 0.34589(5) 0.0501(4) Uani 1 1 d .
C11 C 0.26817(15) -0.1350(3) 0.24907(6) 0.0644(5) Uani 1 1 d .
H11A H 0.2094 -0.1499 0.2237 0.077 Uiso 1 1 calc R
H11B H 0.2591 -0.2583 0.2712 0.077 Uiso 1 1 calc R
C12 C 0.37818(15) -0.1593(4) 0.23143(6) 0.0707(5) Uani 1 1 d .
H12A H 0.4368 -0.1156 0.2554 0.085 Uiso 1 1 calc R
H12B H 0.3897 -0.3208 0.223 0.085 Uiso 1 1 calc R
C13 C 0.47407(13) -0.0562(4) 0.16862(6) 0.0636(5) Uani 1 1 d .
H13A H 0.4792 -0.2209 0.1612 0.076 Uiso 1 1 calc R
H13B H 0.5422 -0.009 0.187 0.076 Uiso 1 1 calc R
C14 C 0.45469(13) 0.0878(3) 0.12540(6) 0.0606(5) Uani 1 1 d .
H14A H 0.3867 0.0363 0.1075 0.073 Uiso 1 1 calc R
H14B H 0.4451 0.2501 0.1337 0.073 Uiso 1 1 calc R
C15 C 0.71868(12) 0.2282(3) 0.07380(5) 0.0485(4) Uani 1 1 d .
C16 C 0.80392(14) 0.3870(3) 0.07955(6) 0.0619(5) Uani 1 1 d .
H16 H 0.8053 0.5007 0.1024 0.074 Uiso 1 1 calc R
C17 C 0.88913(15) 0.3778(4) 0.05088(7) 0.0720(6) Uani 1 1 d .
H17 H 0.9472 0.4845 0.0551 0.086 Uiso 1 1 calc R
C18 C 0.88734(15) 0.2147(4) 0.01719(7) 0.0699(5) Uani 1 1 d .
H18 H 0.9438 0.2135 -0.0018 0.084 Uiso 1 1 calc R
C19 C 0.79731(16) -0.1298(4) -0.02385(6) 0.0691(5) Uani 1 1 d .
H19 H 0.8521 -0.1365 -0.0436 0.083 Uiso 1 1 calc R
C20 C 0.71442(17) -0.2898(4) -0.02834(6) 0.0710(5) Uani 1 1 d .
H20 H 0.7132 -0.4054 -0.0508 0.085 Uiso 1 1 calc R
C21 C 0.63115(15) -0.2818(3) 0.00058(6) 0.0633(5) Uani 1 1 d .
H21 H 0.5746 -0.3923 -0.0028 0.076 Uiso 1 1 calc R
C22 C 0.63116(13) -0.1134(3) 0.03408(5) 0.0493(4) Uani 1 1 d .
C23 C 0.71642(12) 0.0544(3) 0.03948(5) 0.0462(4) Uani 1 1 d .
C24 C 0.80227(13) 0.0471(3) 0.01017(6) 0.0557(4) Uani 1 1 d .
C25 C 0.54152(13) -0.1078(3) 0.06413(6) 0.0541(4) Uani 1 1 d .
C26 C 0.63018(13) 0.2371(3) 0.10414(6) 0.0535(4) Uani 1 1 d .
N1 N 0.54577(10) 0.0711(2) 0.09680(4) 0.0518(4) Uani 1 1 d .
O1 O 0.26099(9) 0.0870(2) 0.27059(4) 0.0612(3) Uani 1 1 d .
O2 O 0.38186(9) -0.0143(2) 0.19271(4) 0.0704(4) Uani 1 1 d .
O3 O 0.46562(10) -0.2481(2) 0.06099(5) 0.0770(4) Uani 1 1 d .
O4 O 0.62841(11) 0.3800(3) 0.13482(5) 0.0839(4) Uani 1 1 d .

loop_
_atom_site_aniso_label
_atom_site_aniso_U_11
_atom_site_aniso_U_22
_atom_site_aniso_U_33
_atom_site_aniso_U_23
_atom_site_aniso_U_13
_atom_site_aniso_U_12
C1 0.0521(9) 0.0576(10) 0.0423(9) 0.0096(8) 0.0111(7) -0.0035(8)
C2 0.0564(10) 0.0491(9) 0.0440(9) -0.0010(7) 0.0111(7) -0.0031(8)
C3 0.0566(10) 0.0565(10) 0.0639(11) 0.0012(9) 0.0151(8) -0.0069(8)
C4 0.0589(11) 0.0716(13) 0.0872(15) 0.0184(11) 0.0254(10) -0.0025(9)
C5 0.0740(13) 0.0769(14) 0.0743(13) 0.0196(11) 0.0358(10) 0.0197(11)
C6 0.0840(13) 0.0571(11) 0.0564(11) 0.0014(9) 0.0213(10) 0.0163(10)
C7 0.0751(12) 0.0450(9) 0.0632(11) -0.0062(8) 0.0058(9) -0.0041(9)
C8 0.0617(11) 0.0523(10) 0.0655(12) 0.0041(9) 0.0081(9) -0.0135(8)
C9 0.0500(9) 0.0466(9) 0.0425(9) 0.0061(7) 0.0088(7) 0.0002(7)
C10 0.0598(10) 0.0456(9) 0.0454(9) 0.0038(7) 0.0083(7) 0.0051(8)
C11 0.0649(11) 0.0736(12) 0.0583(11) 0.0064(10) 0.0227(9) 0.0016(9)
C12 0.0629(11) 0.0911(14) 0.0615(12) 0.0207(11) 0.0216(9) 0.0135(10)
C13 0.0495(10) 0.0919(13) 0.0527(10) 0.0015(10) 0.0200(8) 0.0087(9)
C14 0.0471(9) 0.0868(13) 0.0502(10) -0.0026(9) 0.0156(8) 0.0031(9)
C15 0.0471(9) 0.0553(10) 0.0423(9) 0.0073(8) 0.0013(7) -0.0014(7)
C16 0.0624(11) 0.0625(11) 0.0589(11) 0.0050(9) -0.0011(9) -0.0108(9)
C17 0.0569(11) 0.0782(13) 0.0809(14) 0.0182(12) 0.0076(10) -0.0197(10)
C18 0.0557(11) 0.0892(14) 0.0678(13) 0.0208(12) 0.0198(9) -0.0028(10)
C19 0.0717(12) 0.0909(14) 0.0487(10) 0.0079(10) 0.0235(9) 0.0196(11)
C20 0.0851(14) 0.0777(13) 0.0515(11) -0.0095(10) 0.0137(10) 0.0119(11)
C21 0.0732(12) 0.0637(11) 0.0531(11) -0.0069(9) 0.0079(9) -0.0051(9)
C22 0.0517(9) 0.0569(10) 0.0397(9) 0.0005(8) 0.0065(7) -0.0009(8)
C23 0.0450(8) 0.0556(10) 0.0378(8) 0.0076(7) 0.0046(7) 0.0036(7)
C24 0.0505(10) 0.0695(11) 0.0483(10) 0.0138(9) 0.0115(8) 0.0080(8)
C25 0.0514(10) 0.0642(11) 0.0466(10) 0.0000(8) 0.0051(7) -0.0058(8)
C26 0.0537(10) 0.0629(11) 0.0435(9) -0.0039(8) 0.0043(7) -0.0019(8)
N1 0.0459(7) 0.0684(9) 0.0427(8) -0.0046(7) 0.0113(6) -0.0035(6)
O1 0.0583(7) 0.0734(8) 0.0551(7) 0.0062(6) 0.0201(6) -0.0074(6)
O2 0.0575(7) 0.0988(9) 0.0598(8) 0.0193(7) 0.0283(6) 0.0175(6)
O3 0.0694(8) 0.0875(9) 0.0762(9) -0.0121(7) 0.0179(7) -0.0299(7)
O4 0.0866(9) 0.0969(10) 0.0713(9) -0.0362(8) 0.0213(7) -0.0154(8)

loop_
_atom_type_symbol
_atom_type_number_in_cell
C 104
H 84
N 4
O 16

loop_
_geom_angle_atom_site_label_1
_geom_angle_atom_site_label_2
_geom_angle_atom_site_label_3
_geom_angle
O1 C1 C2 125.60(15)
O1 C1 C8 114.38(14)
C2 C1 C8 120.02(15)
C1 C2 C9 120.42(15)
C1 C2 H2 119.8
C9 C2 H2 119.8
C4 C3 C9 121.22(17)
C4 C3 H3 119.4
C9 C3 H3 119.4
C3 C4 C5 120.59(17)
C3 C4 H4 119.7
C5 C4 H4 119.7
C6 C5 C4 119.91(17)
C6 C5 H5 120
C4 C5 H5 120
C5 C6 C10 121.06(17)
C5 C6 H6 119.5
C10 C6 H6 119.5
C8 C7 C10 121.32(16)
C8 C7 H7 119.3
C10 C7 H7 119.3
C7 C8 C1 120.67(15)
C7 C8 H8 119.7
C1 C8 H8 119.7
C3 C9 C10 118.13(14)
C3 C9 C2 122.43(15)
C10 C9 C2 119.44(14)
C6 C10 C9 119.08(15)
C6 C10 C7 122.79(16)
C9 C10 C7 118.12(15)
O1 C11 C12 109.77(15)
O1 C11 H11A 109.7
C12 C11 H11A 109.7
O1 C11 H11B 109.7
C12 C11 H11B 109.7
H11A C11 H11B 108.2
O2 C12 C11 109.61(14)
O2 C12 H12A 109.7
C11 C12 H12A 109.7
O2 C12 H12B 109.7
C11 C12 H12B 109.7
H12A C12 H12B 108.2
O2 C13 C14 105.64(13)
O2 C13 H13A 110.6
C14 C13 H13A 110.6
O2 C13 H13B 110.6
C14 C13 H13B 110.6
H13A C13 H13B 108.7
N1 C14 C13 112.84(13)
N1 C14 H14A 109
C13 C14 H14A 109
N1 C14 H14B 109
C13 C14 H14B 109
H14A C14 H14B 107.8
C16 C15 C23 120.38(15)
C16 C15 C26 119.77(16)
C23 C15 C26 119.84(14)
C15 C16 C17 119.94(18)
C15 C16 H16 120
C17 C16 H16 120
C18 C17 C16 120.51(17)
C18 C17 H17 119.7
C16 C17 H17 119.7
C17 C18 C24 121.66(17)
C17 C18 H18 119.2
C24 C18 H18 119.2
C20 C19 C24 121.45(16)
C20 C19 H19 119.3
C24 C19 H19 119.3
C19 C20 C21 120.19(18)
C19 C20 H20 119.9
C21 C20 H20 119.9
C22 C21 C20 121.04(17)
C22 C21 H21 119.5
C20 C21 H21 119.5
C21 C22 C23 119.84(15)
C21 C22 C25 120.00(15)
C23 C22 C25 120.15(15)
C22 C23 C15 120.93(14)
C22 C23 C24 119.55(15)
C15 C23 C24 119.51(15)
C18 C24 C19 124.10(17)
C18 C24 C23 117.97(17)
C19 C24 C23 117.92(16)
O3 C25 N1 120.16(15)
O3 C25 C22 123.02(16)
N1 C25 C22 116.82(14)
O4 C26 N1 119.71(15)
O4 C26 C15 122.99(15)
N1 C26 C15 117.30(14)
C25 N1 C26 124.90(13)
C25 N1 C14 117.85(13)
C26 N1 C14 117.25(14)
C1 O1 C11 116.78(12)
C12 O2 C13 113.69(13)

loop_
_geom_bond_atom_site_label_1
_geom_bond_atom_site_label_2
_geom_bond_distance
C1 O1 1.3644(18)
C1 C2 1.365(2)
C1 C8 1.406(2)
C2 C9 1.420(2)
C2 H2 0.93
C3 C4 1.363(2)
C3 C9 1.406(2)
C3 H3 0.93
C4 C5 1.392(3)
C4 H4 0.93
C5 C6 1.359(3)
C5 H5 0.93
C6 C10 1.411(2)
C6 H6 0.93
C7 C8 1.354(2)
C7 C10 1.415(2)
C7 H7 0.93
C8 H8 0.93
C9 C10 1.414(2)
C11 O1 1.424(2)
C11 C12 1.493(2)
C11 H11A 0.97
C11 H11B 0.97
C12 O2 1.406(2)
C12 H12A 0.97
C12 H12B 0.97
C13 O2 1.4099(18)
C13 C14 1.502(2)
C13 H13A 0.97
C13 H13B 0.97
C14 N1 1.4639(19)
C14 H14A 0.97
C14 H14B 0.97
C15 C16 1.373(2)
C15 C23 1.409(2)
C15 C26 1.470(2)
C16 C17 1.405(2)
C16 H16 0.93
C17 C18 1.353(3)
C17 H17 0.93
C18 C24 1.406(3)
C18 H18 0.93
C19 C20 1.355(3)
C19 C24 1.414(3)
C19 H19 0.93
C20 C21 1.391(2)
C20 H20 0.93
C21 C22 1.372(2)
C21 H21 0.93
C22 C23 1.407(2)
C22 C25 1.475(2)
C23 C24 1.424(2)
C25 O3 1.2172(19)
C25 N1 1.395(2)
C26 O4 1.2139(19)
C26 N1 1.395(2)

loop_
_cod_related_entry_id
_cod_related_entry_database
_cod_related_entry_code
1 ChemSpider 21149830
